data_7124987
loop_
_publ_author_name
'Monas, Andrea'
'U\<zarevi\'c, Krunoslav'
'Halasz, Ivan'
'Kulcs\'ar, Marina Juriba\<si\'c'
'\'Curi\'c, Manda'

_publ_section_title
;
 Vapour-induced solid-state C-H bond activation for the clean synthesis of
 an organopalladium biothiol sensor.
;
_journal_issue 88
_journal_name_full 'Chemical communications (Cambridge, England)'
_journal_page_first 12960
_journal_page_last 12963
_journal_paper_doi 10.1039/c6cc06062e
_journal_volume 52
_journal_year 2016
_chemical_formula_moiety 'C28 H24 N4 O4 Pd2'
_chemical_formula_sum 'C28 H24 N4 O4 Pd2'
_chemical_formula_weight 693.31
_space_group_IT_number 14
_space_group_name_Hall '-P 2ybc'
_space_group_name_H-M_alt 'P 1 21/c 1'
_symmetry_cell_setting monoclinic
_symmetry_space_group_name_Hall '-P 2ybc'
_symmetry_space_group_name_H-M 'P 1 21/c 1'
_audit_creation_date 2016-03-14T13:16:51-00:00
_audit_creation_method 'WinGX routine CIF_UPDATE'
_audit_update_record
;
2016-03-17 deposited with the CCDC.
2016-09-01 downloaded from the CCDC.
;
_cell_angle_alpha 90
_cell_angle_beta 146.18
_cell_angle_gamma 90
_cell_formula_units_Z 4
_cell_length_a 13.94260(10)
_cell_length_b 18.57930(10)
_cell_length_c 18.8456(2)
_cell_measurement_reflns_used 9869
_cell_measurement_temperature 293(2)
_cell_measurement_theta_max 75.6912
_cell_measurement_theta_min 3.2091
_cell_volume 2717.16(4)
_computing_cell_refinement
;
        CrysAlisPro, Agilent Technologies,
        Version 1.171.36.20 (release 27-06-2012 CrysAlis171 .NET)
        (compiled Jul 11 2012,15:38:31)
;
_computing_data_collection
;
        CrysAlisPro, Agilent Technologies,
        Version 1.171.36.20 (release 27-06-2012 CrysAlis171 .NET)
        (compiled Jul 11 2012,15:38:31)
;
_computing_data_reduction
;
        CrysAlisPro, Agilent Technologies,
        Version 1.171.36.20 (release 27-06-2012 CrysAlis171 .NET)
        (compiled Jul 11 2012,15:38:31)
;
_computing_molecular_graphics 'Ortep-3 for Windows (Farrugia, 1997)'
_computing_publication_material 'WinGX publication routines (Farrugia, 1999)'
_computing_structure_refinement 'SHELXL-97 (Sheldrick, 1997)'
_computing_structure_solution 'SHELXS-86 (Sheldrick, 1986)'
_diffrn_ambient_temperature 293(2)
_diffrn_measured_fraction_theta_full 0.989
_diffrn_measured_fraction_theta_max 0.989
_diffrn_measurement_device_type 'Oxford Xcalibur Nova'
_diffrn_measurement_method
;
        CCD detector
;
_diffrn_radiation_monochromator graphite
_diffrn_radiation_source 'Enhance (Cu) X-ray Source'
_diffrn_radiation_type CuK\a
_diffrn_radiation_wavelength 1.54184
_diffrn_reflns_av_R_equivalents 0.0287
_diffrn_reflns_limit_h_max 17
_diffrn_reflns_limit_h_min -14
_diffrn_reflns_limit_k_max 22
_diffrn_reflns_limit_k_min -23
_diffrn_reflns_limit_l_max 23
_diffrn_reflns_limit_l_min -23
_diffrn_reflns_number 14515
_diffrn_reflns_theta_full 75.87
_diffrn_reflns_theta_max 75.87
_diffrn_reflns_theta_min 4
_exptl_absorpt_coefficient_mu 11.018
_exptl_absorpt_correction_T_max 1
_exptl_absorpt_correction_T_min 0.48731
_exptl_absorpt_correction_type multi-scan
_exptl_absorpt_process_details
;
CrysAlis RED, Oxford Diffraction Ltd.,
Version 1.171.32.29 (release 10-06-2008 CrysAlis171 .NET)
(compiled Jun 10 2008,16:49:55)
Empirical absorption correction using spherical harmonics,
 implemented in SCALE3 ABSPACK scaling algorithm.
;
_exptl_crystal_colour green
_exptl_crystal_density_diffrn 1.695
_exptl_crystal_density_method 'not measured'
_exptl_crystal_description prism
_exptl_crystal_F_000 1376
_exptl_crystal_size_max 0.15
_exptl_crystal_size_mid 0.12
_exptl_crystal_size_min 0.1
_refine_diff_density_max 1.158
_refine_diff_density_min -0.887
_refine_ls_extinction_method none
_refine_ls_goodness_of_fit_ref 1.04
_refine_ls_hydrogen_treatment constr
_refine_ls_matrix_type full
_refine_ls_number_parameters 345
_refine_ls_number_reflns 5613
_refine_ls_number_restraints 0
_refine_ls_restrained_S_all 1.04
_refine_ls_R_factor_gt 0.0319
_refine_ls_shift/su_max 0.002
_refine_ls_structure_factor_coef Fsqd
_refine_ls_weighting_details 'calc w=1/[\s^2^(Fo^2^)+(0.0537P)^2^+0.4208P] where P=(Fo^2^+2Fc^2^)/3'
_refine_ls_weighting_scheme calc
_refine_ls_wR_factor_ref 0.0883
_reflns_number_gt 5212
_reflns_number_total 5613
_reflns_threshold_expression >2sigma(I)
_cod_data_source_file c6cc06062e2.cif
_cod_data_source_block new
_cod_database_code 7124987

loop_
_symmetry_equiv_pos_as_xyz
'x, y, z'
'-x, y+1/2, -z+1/2'
'-x, -y, -z'
'x, -y-1/2, z-1/2'

loop_
_atom_site_label
_atom_site_type_symbol
_atom_site_fract_x
_atom_site_fract_y
_atom_site_fract_z
_atom_site_U_iso_or_equiv
_atom_site_adp_type
_atom_site_occupancy
_atom_site_calc_flag
_atom_site_refinement_flags
Pd1A Pd -1.90215(3) -0.167719(13) -1.17730(2) 0.05310(8) Uani 1 d .
Pd1B Pd -1.56665(2) -0.098667(11) -0.961937(18) 0.04817(8) Uani 1 d .
N1A N -1.9191(3) -0.21029(14) -1.0892(2) 0.0548(5) Uani 1 d .
N2A N -2.0163(4) -0.17956(16) -1.1039(3) 0.0599(6) Uani 1 d .
N2B N -1.5744(3) -0.04400(14) -0.8247(2) 0.0548(5) Uani 1 d .
N1B N -1.6288(3) -0.03022(13) -0.9207(2) 0.0501(5) Uani 1 d .
O1A O -1.7302(3) -0.24312(15) -1.1198(3) 0.0737(7) Uani 1 d .
O1B O -1.9172(3) -0.11520(18) -1.2805(2) 0.0748(7) Uani 1 d .
O2A O -1.4890(3) -0.17917(13) -0.9810(2) 0.0614(5) Uani 1 d .
O2B O -1.6863(3) -0.04627(14) -1.1237(2) 0.0639(5) Uani 1 d .
C1A C -2.1064(4) -0.12180(19) -1.1893(3) 0.0576(7) Uani 1 d .
C2A C -2.0721(4) -0.10380(18) -1.2395(3) 0.0558(7) Uani 1 d .
C3A C -2.1566(4) -0.0455(2) -1.3198(3) 0.0689(8) Uani 1 d .
H3A H -2.1363 -0.0321 -1.3542 0.083 Uiso 1 calc R
C4A C -2.2724(5) -0.0066(3) -1.3498(4) 0.0813(11) Uani 1 d .
H4A H -2.3264 0.0335 -1.4023 0.098 Uiso 1 calc R
C5A C -2.3087(5) -0.0264(3) -1.3031(4) 0.0828(12) Uani 1 d .
H5A H -2.3895 -0.0007 -1.3267 0.099 Uiso 1 calc R
C6A C -2.2250(5) -0.0846(2) -1.2213(4) 0.0720(9) Uani 1 d .
H6A H -2.2478 -0.0983 -1.1888 0.086 Uiso 1 calc R
C7A C -1.8163(4) -0.26736(18) -0.9979(3) 0.0597(7) Uani 1 d .
C8A C -1.7869(6) -0.3272(2) -1.0215(5) 0.0775(10) Uani 1 d .
H8A H -1.8332 -0.3302 -1.0954 0.093 Uiso 1 calc R
C9A C -1.6870(8) -0.3829(3) -0.9330(6) 0.0977(15) Uani 1 d .
H9A H -1.6686 -0.424 -0.9487 0.117 Uiso 1 calc R
C10A C -1.6164(8) -0.3774(3) -0.8241(6) 0.1084(18) Uani 1 d .
H10A H -1.5486 -0.4147 -0.7651 0.13 Uiso 1 calc R
C11A C -1.6433(9) -0.3173(3) -0.7993(5) 0.1117(19) Uani 1 d .
H11A H -1.5932 -0.3141 -0.7238 0.134 Uiso 1 calc R
C12A C -1.7451(6) -0.2617(2) -0.8870(4) 0.0839(11) Uani 1 d .
H12A H -1.7654 -0.2213 -0.8716 0.101 Uiso 1 calc R
C13A C -1.5803(4) -0.23385(18) -1.0481(3) 0.0572(7) Uani 1 d .
C14A C -1.4964(6) -0.2944(2) -1.0372(5) 0.0818(11) Uani 1 d .
H14A H -1.4746 -0.334 -0.9923 0.123 Uiso 1 calc R
H14B H -1.3895 -0.2779 -0.9913 0.123 Uiso 1 calc R
H14C H -1.5716 -0.3098 -1.1209 0.123 Uiso 1 calc R
C1B C -1.4650(4) -0.10328(16) -0.7570(3) 0.0530(6) Uani 1 d .
C2B C -1.4393(4) -0.14128(16) -0.8047(3) 0.0508(6) Uani 1 d .
C3B C -1.3275(5) -0.1986(2) -0.7354(4) 0.0678(8) Uani 1 d .
H3B H -1.309 -0.2251 -0.7652 0.081 Uiso 1 calc R
C4B C -1.2420(5) -0.2170(2) -0.6205(4) 0.0744(10) Uani 1 d .
H4B H -1.1653 -0.2554 -0.5737 0.089 Uiso 1 calc R
C5B C -1.2684(5) -0.1793(2) -0.5742(4) 0.0731(9) Uani 1 d .
H5B H -1.2106 -0.1928 -0.4976 0.088 Uiso 1 calc R
C6B C -1.3798(5) -0.1220(2) -0.6416(3) 0.0659(8) Uani 1 d .
H6B H -1.3985 -0.0962 -0.6115 0.079 Uiso 1 calc R
C7B C -1.7443(4) 0.02988(16) -0.9958(3) 0.0542(6) Uani 1 d .
C8B C -1.7312(4) 0.07544(19) -1.0450(3) 0.0639(7) Uani 1 d .
H8B H -1.6531 0.066 -1.0333 0.077 Uiso 1 calc R
C9B C -1.8358(6) 0.1354(2) -1.1120(4) 0.0773(10) Uani 1 d .
H9B H -1.8274 0.1669 -1.1451 0.093 Uiso 1 calc R
C10B C -1.9523(5) 0.1491(2) -1.1304(4) 0.0819(12) Uani 1 d .
H10B H -2.0214 0.1899 -1.1748 0.098 Uiso 1 calc R
C11B C -1.9670(6) 0.1020(2) -1.0827(4) 0.0793(11) Uani 1 d .
H11B H -2.0481 0.1106 -1.0973 0.095 Uiso 1 calc R
C12B C -1.8610(4) 0.0421(2) -1.0133(3) 0.0641(7) Uani 1 d .
H12B H -1.8681 0.0108 -0.9792 0.077 Uiso 1 calc R
C13B C -1.8174(4) -0.0649(2) -1.2369(3) 0.0603(7) Uani 1 d .
C14B C -1.8662(6) -0.0236(3) -1.3332(4) 0.0944(15) Uani 1 d .
H14D H -1.9057 0.0236 -1.3445 0.142 Uiso 1 calc R
H14E H -1.9565 -0.0487 -1.4132 0.142 Uiso 1 calc R
H14F H -1.7675 -0.0194 -1.3029 0.142 Uiso 1 calc R

loop_
_atom_site_aniso_label
_atom_site_aniso_U_11
_atom_site_aniso_U_22
_atom_site_aniso_U_33
_atom_site_aniso_U_23
_atom_site_aniso_U_13
_atom_site_aniso_U_12
Pd1A 0.04627(12) 0.06316(14) 0.04703(12) -0.00810(8) 0.03823(11) -0.00974(8)
Pd1B 0.04494(11) 0.05127(13) 0.04284(12) -0.00377(7) 0.03545(10) -0.00382(7)
N1A 0.0496(11) 0.0553(13) 0.0516(12) -0.0022(10) 0.0406(11) -0.0060(10)
N2A 0.0570(13) 0.0665(15) 0.0610(14) -0.0007(12) 0.0499(13) -0.0026(12)
N2B 0.0606(13) 0.0501(12) 0.0504(12) -0.0013(10) 0.0455(12) 0.0007(10)
N1B 0.0498(11) 0.0455(11) 0.0464(11) -0.0059(9) 0.0383(10) -0.0051(9)
O1A 0.0713(14) 0.0709(14) 0.0867(17) -0.0238(13) 0.0671(15) -0.0147(12)
O1B 0.0651(13) 0.108(2) 0.0522(12) -0.0107(13) 0.0489(12) -0.0218(14)
O2A 0.0593(11) 0.0677(13) 0.0630(13) -0.0077(11) 0.0518(11) -0.0018(10)
O2B 0.0651(12) 0.0702(13) 0.0516(11) -0.0004(10) 0.0476(11) -0.0083(11)
C1A 0.0461(13) 0.0652(17) 0.0510(15) -0.0007(13) 0.0384(13) -0.0022(12)
C2A 0.0402(12) 0.0640(17) 0.0433(13) -0.0036(12) 0.0309(12) -0.0061(11)
C3A 0.0519(15) 0.077(2) 0.0522(16) 0.0042(16) 0.0384(15) -0.0028(15)
C4A 0.0593(18) 0.078(2) 0.062(2) 0.0135(18) 0.0420(17) 0.0091(17)
C5A 0.0561(18) 0.084(3) 0.078(2) 0.008(2) 0.0502(19) 0.0153(17)
C6A 0.0625(18) 0.082(2) 0.074(2) 0.0010(19) 0.0570(19) 0.0028(17)
C7A 0.0546(14) 0.0564(16) 0.0558(16) 0.0041(13) 0.0436(14) -0.0024(12)
C8A 0.080(2) 0.069(2) 0.079(2) 0.0041(18) 0.065(2) 0.0063(18)
C9A 0.107(4) 0.067(2) 0.110(4) 0.022(3) 0.088(4) 0.025(2)
C10A 0.105(4) 0.080(3) 0.098(4) 0.034(3) 0.076(3) 0.022(3)
C11A 0.134(5) 0.095(3) 0.077(3) 0.022(3) 0.083(3) 0.016(3)
C12A 0.098(3) 0.070(2) 0.071(2) 0.0035(19) 0.068(2) 0.003(2)
C13A 0.0654(16) 0.0591(16) 0.0634(17) -0.0022(14) 0.0565(16) 0.0011(13)
C14A 0.091(3) 0.074(2) 0.098(3) -0.003(2) 0.082(3) 0.009(2)
C1B 0.0547(14) 0.0508(14) 0.0482(14) -0.0036(11) 0.0417(13) -0.0039(11)
C2B 0.0466(12) 0.0536(14) 0.0437(13) -0.0021(11) 0.0359(12) -0.0040(11)
C3B 0.0690(18) 0.071(2) 0.0635(18) 0.0123(16) 0.0550(17) 0.0162(16)
C4B 0.069(2) 0.077(2) 0.0620(19) 0.0199(17) 0.0517(18) 0.0223(17)
C5B 0.072(2) 0.079(2) 0.0540(17) 0.0129(17) 0.0496(18) 0.0095(18)
C6B 0.074(2) 0.0668(19) 0.0562(17) 0.0009(15) 0.0540(17) 0.0028(16)
C7B 0.0509(13) 0.0482(13) 0.0471(13) -0.0036(11) 0.0376(13) -0.0009(11)
C8B 0.0611(16) 0.0570(16) 0.0615(18) 0.0020(14) 0.0487(16) -0.0026(14)
C9B 0.078(2) 0.0603(19) 0.067(2) 0.0088(16) 0.055(2) 0.0015(17)
C10B 0.069(2) 0.064(2) 0.063(2) 0.0117(17) 0.0452(19) 0.0170(17)
C11B 0.070(2) 0.079(2) 0.070(2) 0.0027(18) 0.055(2) 0.0149(18)
C12B 0.0636(17) 0.0638(18) 0.0570(17) 0.0014(14) 0.0486(16) 0.0045(14)
C13B 0.0560(15) 0.080(2) 0.0491(15) 0.0038(14) 0.0444(14) -0.0002(14)
C14B 0.087(3) 0.131(4) 0.066(2) 0.011(3) 0.064(2) -0.008(3)

loop_
_atom_type_symbol
_atom_type_description
_atom_type_scat_dispersion_real
_atom_type_scat_dispersion_imag
_atom_type_scat_source
C C 0.0181 0.0091 'International Tables Vol C Tables 4.2.6.8 and 6.1.1.4'
H H 0 0 'International Tables Vol C Tables 4.2.6.8 and 6.1.1.4'
N N 0.0311 0.018 'International Tables Vol C Tables 4.2.6.8 and 6.1.1.4'
O O 0.0492 0.0322 'International Tables Vol C Tables 4.2.6.8 and 6.1.1.4'
Pd Pd 0.1215 3.9337 'International Tables Vol C Tables 4.2.6.8 and 6.1.1.4'

loop_
_geom_angle_atom_site_label_1
_geom_angle_atom_site_label_2
_geom_angle_atom_site_label_3
_geom_angle
C2A Pd1A N1A 79.59(13)
C2A Pd1A O1B 91.40(14)
N1A Pd1A O1B 170.91(12)
C2A Pd1A O1A 175.88(12)
N1A Pd1A O1A 100.05(11)
O1B Pd1A O1A 88.85(13)
C2A Pd1A Pd1B 108.27(9)
N1A Pd1A Pd1B 100.16(7)
O1B Pd1A Pd1B 83.73(7)
O1A Pd1A Pd1B 75.85(7)
C2B Pd1B N1B 79.12(12)
C2B Pd1B O2A 91.34(12)
N1B Pd1B O2A 170.16(10)
C2B Pd1B O2B 174.92(10)
N1B Pd1B O2B 100.72(10)
O2A Pd1B O2B 89.00(11)
C2B Pd1B Pd1A 108.61(8)
N1B Pd1B Pd1A 96.19(7)
O2A Pd1B Pd1A 84.53(7)
O2B Pd1B Pd1A 76.47(6)
N2A N1A C7A 114.6(3)
N2A N1A Pd1A 118.4(2)
C7A N1A Pd1A 126.5(2)
N1A N2A C1A 111.8(3)
N1B N2B C1B 111.5(3)
N2B N1B C7B 114.4(3)
N2B N1B Pd1B 118.6(2)
C7B N1B Pd1B 126.8(2)
C13A O1A Pd1A 128.9(2)
C13B O1B Pd1A 123.7(2)
C13A O2A Pd1B 121.8(2)
C13B O2B Pd1B 128.0(2)
C6A C1A N2A 119.4(3)
C6A C1A C2A 122.5(3)
N2A C1A C2A 118.2(3)
C3A C2A C1A 117.9(3)
C3A C2A Pd1A 130.2(3)
C1A C2A Pd1A 111.9(2)
C2A C3A C4A 120.1(4)
C2A C3A H3A 120
C4A C3A H3A 120
C5A C4A C3A 121.3(4)
C5A C4A H4A 119.4
C3A C4A H4A 119.4
C4A C5A C6A 120.1(4)
C4A C5A H5A 119.9
C6A C5A H5A 119.9
C5A C6A C1A 118.1(4)
C5A C6A H6A 120.9
C1A C6A H6A 120.9
C8A C7A C12A 121.0(4)
C8A C7A N1A 118.6(3)
C12A C7A N1A 120.4(3)
C7A C8A C9A 118.9(5)
C7A C8A H8A 120.5
C9A C8A H8A 120.5
C10A C9A C8A 120.3(5)
C10A C9A H9A 119.9
C8A C9A H9A 119.9
C9A C10A C11A 121.0(5)
C9A C10A H10A 119.5
C11A C10A H10A 119.5
C10A C11A C12A 119.9(5)
C10A C11A H11A 120.1
C12A C11A H11A 120.1
C11A C12A C7A 118.9(5)
C11A C12A H12A 120.5
C7A C12A H12A 120.5
O1A C13A O2A 126.3(3)
O1A C13A C14A 117.4(3)
O2A C13A C14A 116.3(3)
C13A C14A H14A 109.5
C13A C14A H14B 109.5
H14A C14A H14B 109.5
C13A C14A H14C 109.5
H14A C14A H14C 109.5
H14B C14A H14C 109.5
N2B C1B C2B 118.7(3)
N2B C1B C6B 119.3(3)
C2B C1B C6B 122.0(3)
C3B C2B C1B 118.2(3)
C3B C2B Pd1B 129.8(3)
C1B C2B Pd1B 111.9(2)
C2B C3B C4B 119.9(4)
C2B C3B H3B 120.1
C4B C3B H3B 120.1
C5B C4B C3B 121.5(3)
C5B C4B H4B 119.2
C3B C4B H4B 119.2
C6B C5B C4B 119.9(3)
C6B C5B H5B 120
C4B C5B H5B 120
C5B C6B C1B 118.5(3)
C5B C6B H6B 120.8
C1B C6B H6B 120.8
C8B C7B C12B 121.9(3)
C8B C7B N1B 118.3(3)
C12B C7B N1B 119.8(3)
C7B C8B C9B 118.8(4)
C7B C8B H8B 120.6
C9B C8B H8B 120.6
C10B C9B C8B 120.6(4)
C10B C9B H9B 119.7
C8B C9B H9B 119.7
C9B C10B C11B 120.1(4)
C9B C10B H10B 120
C11B C10B H10B 120
C10B C11B C12B 120.2(4)
C10B C11B H11B 119.9
C12B C11B H11B 119.9
C7B C12B C11B 118.5(4)
C7B C12B H12B 120.8
C11B C12B H12B 120.8
O2B C13B O1B 125.5(3)
O2B C13B C14B 118.3(4)
O1B C13B C14B 116.2(3)
C13B C14B H14D 109.5
C13B C14B H14E 109.5
H14D C14B H14E 109.5
C13B C14B H14F 109.5
H14D C14B H14F 109.5
H14E C14B H14F 109.5

loop_
_geom_bond_atom_site_label_1
_geom_bond_atom_site_label_2
_geom_bond_distance
Pd1A C2A 1.945(3)
Pd1A N1A 2.022(3)
Pd1A O1B 2.025(3)
Pd1A O1A 2.137(3)
Pd1A Pd1B 2.9074(3)
Pd1B C2B 1.954(3)
Pd1B N1B 2.023(2)
Pd1B O2A 2.045(2)
Pd1B O2B 2.139(2)
N1A N2A 1.271(4)
N1A C7A 1.429(4)
N2A C1A 1.400(5)
N2B N1B 1.277(4)
N2B C1B 1.391(4)
N1B C7B 1.434(4)
O1A C13A 1.237(4)
O1B C13B 1.259(5)
O2A C13A 1.256(4)
O2B C13B 1.238(4)
C1A C6A 1.385(5)
C1A C2A 1.411(5)
C2A C3A 1.374(5)
C3A C4A 1.390(6)
C3A H3A 0.93
C4A C5A 1.380(7)
C4A H4A 0.93
C5A C6A 1.385(6)
C5A H5A 0.93
C6A H6A 0.93
C7A C8A 1.379(6)
C7A C12A 1.386(6)
C8A C9A 1.390(6)
C8A H8A 0.93
C9A C10A 1.354(9)
C9A H9A 0.93
C10A C11A 1.377(9)
C10A H10A 0.93
C11A C12A 1.383(7)
C11A H11A 0.93
C12A H12A 0.93
C13A C14A 1.509(5)
C14A H14A 0.96
C14A H14B 0.96
C14A H14C 0.96
C1B C2B 1.403(4)
C1B C6B 1.404(5)
C2B C3B 1.374(5)
C3B C4B 1.391(5)
C3B H3B 0.93
C4B C5B 1.385(6)
C4B H4B 0.93
C5B C6B 1.371(6)
C5B H5B 0.93
C6B H6B 0.93
C7B C8B 1.376(5)
C7B C12B 1.384(5)
C8B C9B 1.380(5)
C8B H8B 0.93
C9B C10B 1.375(7)
C9B H9B 0.93
C10B C11B 1.385(7)
C10B H10B 0.93
C11B C12B 1.387(5)
C11B H11B 0.93
C12B H12B 0.93
C13B C14B 1.514(5)
C14B H14D 0.96
C14B H14E 0.96
C14B H14F 0.96
